data_8106211
loop_
_publ_author_name
'Wei-Wei, Lu'
'Feng-Yang, Ju'

_publ_section_title
;
 Crystal structure of
 catena-poly[aqua-(\m2-(3,5-di(1H-imidazol-1-yl)-pyridine-\k2
 N:N&#x2032;)-(\m2-2-(carboxylatomethyl)benzoato-\k2 O:O&#x2032;)]
 cadmium(II), C20H17CdN5O5
;
_journal_issue 4
_journal_name_full 'Zeitschrift f\"ur Kristallographie - New Crystal Structures'
_journal_page_first 545
_journal_page_last 546
_journal_paper_doi 10.1515/ncrs-2017-0274
_journal_volume 233
_journal_year 2018
_chemical_formula_sum 'C20 H17 Cd N5 O5'
_chemical_formula_weight 519.79
_space_group_IT_number 2
_space_group_name_Hall '-P 1'
_space_group_name_H-M_alt 'P -1'
_symmetry_cell_setting triclinic
_symmetry_space_group_name_H-M 'P -1'
_atom_sites_solution_hydrogens geom
_atom_sites_solution_primary direct
_atom_sites_solution_secondary difmap
_cell_angle_alpha 63.957(2)
_cell_angle_beta 82.294(2)
_cell_angle_gamma 74.709(2)
_cell_formula_units_Z 2
_cell_length_a 8.7620(9)
_cell_length_b 10.7139(11)
_cell_length_c 11.8897(12)
_cell_measurement_reflns_used 4847
_cell_measurement_temperature 296(2)
_cell_measurement_theta_max 25.10
_cell_measurement_theta_min 2.17
_cell_volume 967.10(17)
_computing_cell_refinement 'Bruker SMART'
_computing_data_collection 'Bruker SMART'
_computing_data_reduction 'Bruker SAINT'
_computing_molecular_graphics 'Bruker SHELXTL'
_computing_publication_material 'Bruker SHELXTL'
_computing_structure_refinement 'SHELXL-97 (Sheldrick, 1997)'
_computing_structure_solution 'SHELXS-97 (Sheldrick, 1990)'
_diffrn_ambient_temperature 296(2)
_diffrn_measured_fraction_theta_full 0.997
_diffrn_measured_fraction_theta_max 0.997
_diffrn_measurement_device_type 'CCD area detector'
_diffrn_measurement_method 'phi and omega scans'
_diffrn_radiation_monochromator graphite
_diffrn_radiation_source 'fine-focus sealed tube'
_diffrn_radiation_type MoK\a
_diffrn_radiation_wavelength 0.71073
_diffrn_reflns_av_R_equivalents 0.0138
_diffrn_reflns_av_sigmaI/netI 0.0206
_diffrn_reflns_limit_h_max 10
_diffrn_reflns_limit_h_min -10
_diffrn_reflns_limit_k_max 12
_diffrn_reflns_limit_k_min -12
_diffrn_reflns_limit_l_max 14
_diffrn_reflns_limit_l_min -14
_diffrn_reflns_number 6269
_diffrn_reflns_theta_full 25.10
_diffrn_reflns_theta_max 25.10
_diffrn_reflns_theta_min 1.91
_diffrn_standards_number 0
_exptl_absorpt_coefficient_mu 1.175
_exptl_absorpt_correction_T_max 0.7821
_exptl_absorpt_correction_T_min 0.7049
_exptl_absorpt_correction_type multi-scan
_exptl_absorpt_process_details sadabs
_exptl_crystal_colour colourless
_exptl_crystal_density_diffrn 1.785
_exptl_crystal_density_method 'not measured'
_exptl_crystal_description Block
_exptl_crystal_F_000 520
_exptl_crystal_size_max 0.32
_exptl_crystal_size_mid 0.29
_exptl_crystal_size_min 0.22
_refine_diff_density_max 0.461
_refine_diff_density_min -0.488
_refine_diff_density_rms 0.054
_refine_ls_extinction_method none
_refine_ls_goodness_of_fit_ref 1.051
_refine_ls_hydrogen_treatment constr
_refine_ls_matrix_type full
_refine_ls_number_parameters 280
_refine_ls_number_reflns 3449
_refine_ls_number_restraints 0
_refine_ls_restrained_S_all 1.051
_refine_ls_R_factor_all 0.0215
_refine_ls_R_factor_gt 0.0203
_refine_ls_shift/su_max 0.002
_refine_ls_shift/su_mean 0.000
_refine_ls_structure_factor_coef Fsqd
_refine_ls_weighting_details 'calc w=1/[\s^2^(Fo^2^)+(0.0183P)^2^+0.7653P] where P=(Fo^2^+2Fc^2^)/3'
_refine_ls_weighting_scheme calc
_refine_ls_wR_factor_gt 0.0481
_refine_ls_wR_factor_ref 0.0489
_reflns_number_gt 3299
_reflns_number_total 3449
_reflns_threshold_expression >2sigma(I)
_cod_data_source_file suppl_ncrs-2017-0274_suppl.cif
_cod_data_source_block a
_cod_depositor_comments
;
The following automatic conversions were performed:

data item '_symmetry_cell_setting' value 'Triclinic' was changed to
'triclinic' in accordance with the built-in table derived from the
CIF Core dictionary named 'cif_core.dic' version 2.4.5 last updated
on 2014-11-21.

Automatic conversion script
Id: cif_fix_values 8738 2021-04-28 16:35:53Z antanas 
;
_cod_original_sg_symbol_H-M P-1
_cod_database_code 8106211

loop_
_symmetry_equiv_pos_as_xyz
'x, y, z'
'-x, -y, -z'

loop_
_atom_site_label
_atom_site_type_symbol
_atom_site_fract_x
_atom_site_fract_y
_atom_site_fract_z
_atom_site_U_iso_or_equiv
_atom_site_adp_type
_atom_site_occupancy
_atom_site_symmetry_multiplicity
_atom_site_calc_flag
_atom_site_refinement_flags
_atom_site_disorder_assembly
_atom_site_disorder_group
Cd1 Cd 0.064771(19) 0.846818(16) 0.230591(13) 0.02731(6) Uani 1 1 d . . .
N1 N 0.2738(2) 0.64849(19) 0.31767(18) 0.0325(4) Uani 1 1 d . . .
N2 N 0.4271(2) 0.43344(18) 0.40639(17) 0.0290(4) Uani 1 1 d . . .
N3 N 0.4366(2) 0.0889(2) 0.67561(18) 0.0392(5) Uani 1 1 d . . .
N4 N 0.7881(2) -0.03383(18) 0.51393(16) 0.0288(4) Uani 1 1 d . . .
N5 N 0.9580(2) -0.13171(19) 0.40556(17) 0.0317(4) Uani 1 1 d . . .
O1 O -0.0318(2) 0.76725(18) 0.11910(17) 0.0489(5) Uani 1 1 d . . .
O2 O -0.0827(2) 0.5988(2) 0.30218(17) 0.0593(5) Uani 1 1 d . . .
O3 O -0.1615(2) 0.9159(2) -0.17982(15) 0.0458(4) Uani 1 1 d . . .
O4 O -0.2398(2) 1.05470(16) -0.08093(14) 0.0376(4) Uani 1 1 d . . .
C1 C -0.1594(3) 0.6012(2) 0.1169(2) 0.0312(5) Uani 1 1 d . . .
C2 C -0.1087(3) 0.4563(3) 0.1437(2) 0.0449(6) Uani 1 1 d . . .
H2 H -0.0330 0.3984 0.2045 0.054 Uiso 1 1 calc R . .
C3 C -0.1686(4) 0.3977(3) 0.0821(3) 0.0567(8) Uani 1 1 d . . .
H3 H -0.1323 0.3013 0.0999 0.068 Uiso 1 1 calc R . .
C4 C -0.2823(4) 0.4825(3) -0.0056(3) 0.0591(8) Uani 1 1 d . . .
H4 H -0.3235 0.4437 -0.0478 0.071 Uiso 1 1 calc R . .
C5 C -0.3360(3) 0.6258(3) -0.0316(3) 0.0475(6) Uani 1 1 d . . .
H5 H -0.4150 0.6817 -0.0900 0.057 Uiso 1 1 calc R . .
C6 C -0.2747(3) 0.6879(2) 0.0276(2) 0.0313(5) Uani 1 1 d . . .
C7 C -0.0865(3) 0.6587(3) 0.1859(2) 0.0354(5) Uani 1 1 d . . .
C8 C -0.3368(3) 0.8441(2) -0.0012(2) 0.0323(5) Uani 1 1 d . . .
H8A H -0.3453 0.8550 0.0763 0.039 Uiso 1 1 calc R . .
H8B H -0.4425 0.8747 -0.0339 0.039 Uiso 1 1 calc R . .
C9 C -0.2362(3) 0.9421(2) -0.0943(2) 0.0311(5) Uani 1 1 d . . .
C10 C 0.4193(3) 0.6471(3) 0.2615(2) 0.0465(7) Uani 1 1 d . . .
H10 H 0.4486 0.7253 0.1956 0.056 Uiso 1 1 calc R . .
C11 C 0.5148(3) 0.5169(3) 0.3145(3) 0.0522(8) Uani 1 1 d . . .
H11 H 0.6201 0.4889 0.2930 0.063 Uiso 1 1 calc R . .
C12 C 0.2823(3) 0.5188(2) 0.4041(2) 0.0390(6) Uani 1 1 d . . .
H12 H 0.1987 0.4889 0.4576 0.047 Uiso 1 1 calc R . .
C13 C 0.4783(3) 0.2864(2) 0.48740(19) 0.0268(4) Uani 1 1 d . . .
C14 C 0.6123(3) 0.2030(2) 0.4581(2) 0.0292(5) Uani 1 1 d . . .
H14 H 0.6714 0.2415 0.3854 0.035 Uiso 1 1 calc R . .
C15 C 0.6558(3) 0.0604(2) 0.54025(19) 0.0263(4) Uani 1 1 d . . .
C16 C 0.5645(3) 0.0080(2) 0.6469(2) 0.0323(5) Uani 1 1 d . . .
H16 H 0.5936 -0.0882 0.7011 0.039 Uiso 1 1 calc R . .
C17 C 0.3947(3) 0.2260(2) 0.5972(2) 0.0357(5) Uani 1 1 d . . .
H17 H 0.3059 0.2835 0.6170 0.043 Uiso 1 1 calc R . .
C18 C 0.8514(3) -0.0182(2) 0.4003(2) 0.0358(5) Uani 1 1 d . . .
H18 H 0.8226 0.0636 0.3269 0.043 Uiso 1 1 calc R . .
C19 C 0.8615(3) -0.1680(2) 0.5970(2) 0.0400(6) Uani 1 1 d . . .
H19 H 0.8431 -0.2100 0.6831 0.048 Uiso 1 1 calc R . .
C20 C 0.9649(3) -0.2264(2) 0.5295(2) 0.0361(5) Uani 1 1 d . . .
H20 H 1.0312 -0.3172 0.5618 0.043 Uiso 1 1 calc R . .
O5W O -0.1546(3) 1.0482(2) 0.1311(2) 0.0929(10) Uani 1 1 d . . .
H1W H -0.2407 1.0391 0.1731 0.139 Uiso 1 1 d R . .
H2W H -0.1867 1.0511 0.0654 0.139 Uiso 1 1 d R . .

loop_
_atom_site_aniso_label
_atom_site_aniso_U_11
_atom_site_aniso_U_22
_atom_site_aniso_U_33
_atom_site_aniso_U_23
_atom_site_aniso_U_13
_atom_site_aniso_U_12
Cd1 0.03027(10) 0.02453(9) 0.02128(9) -0.00824(6) 0.00288(6) -0.00119(6)
N1 0.0278(10) 0.0251(10) 0.0353(10) -0.0090(8) 0.0039(8) -0.0003(8)
N2 0.0246(9) 0.0214(9) 0.0319(9) -0.0076(8) 0.0062(8) -0.0007(7)
N3 0.0352(11) 0.0324(11) 0.0336(10) -0.0055(9) 0.0108(9) -0.0021(9)
N4 0.0327(10) 0.0228(9) 0.0238(9) -0.0092(7) 0.0011(8) 0.0029(8)
N5 0.0339(11) 0.0252(9) 0.0281(9) -0.0105(8) 0.0040(8) 0.0022(8)
O1 0.0702(13) 0.0352(10) 0.0451(10) -0.0175(8) -0.0175(9) -0.0090(9)
O2 0.0482(12) 0.0870(15) 0.0323(10) -0.0248(10) -0.0007(8) 0.0006(11)
O3 0.0588(12) 0.0539(11) 0.0296(9) -0.0185(8) 0.0099(8) -0.0247(9)
O4 0.0499(10) 0.0233(8) 0.0315(8) -0.0038(7) 0.0017(7) -0.0107(7)
C1 0.0300(12) 0.0270(11) 0.0285(11) -0.0083(9) 0.0096(9) -0.0049(9)
C2 0.0466(15) 0.0303(13) 0.0436(14) -0.0101(11) 0.0113(12) -0.0023(11)
C3 0.067(2) 0.0319(14) 0.073(2) -0.0256(14) 0.0213(17) -0.0183(14)
C4 0.066(2) 0.0532(18) 0.078(2) -0.0385(17) 0.0124(17) -0.0319(16)
C5 0.0454(16) 0.0489(16) 0.0520(16) -0.0189(13) -0.0015(13) -0.0208(13)
C6 0.0288(12) 0.0295(12) 0.0326(11) -0.0096(9) 0.0087(9) -0.0128(9)
C7 0.0280(12) 0.0385(13) 0.0349(13) -0.0200(11) -0.0008(10) 0.0084(10)
C8 0.0264(11) 0.0282(11) 0.0337(12) -0.0066(9) 0.0009(9) -0.0047(9)
C9 0.0322(12) 0.0297(12) 0.0240(11) -0.0035(9) -0.0051(9) -0.0072(9)
C10 0.0389(14) 0.0276(13) 0.0487(15) -0.0011(11) 0.0165(12) -0.0042(11)
C11 0.0326(14) 0.0314(13) 0.0601(17) -0.0017(12) 0.0218(13) 0.0019(11)
C12 0.0259(12) 0.0274(12) 0.0452(14) -0.0061(10) 0.0104(10) 0.0014(9)
C13 0.0248(11) 0.0219(10) 0.0283(11) -0.0082(9) 0.0006(9) -0.0014(8)
C14 0.0290(12) 0.0260(11) 0.0256(11) -0.0089(9) 0.0067(9) -0.0025(9)
C15 0.0257(11) 0.0248(11) 0.0260(10) -0.0123(9) -0.0003(9) 0.0008(9)
C16 0.0330(12) 0.0242(11) 0.0290(11) -0.0053(9) 0.0027(9) -0.0015(9)
C17 0.0286(12) 0.0305(12) 0.0373(12) -0.0114(10) 0.0098(10) 0.0002(10)
C18 0.0386(13) 0.0255(11) 0.0277(11) -0.0052(9) 0.0089(10) 0.0019(10)
C19 0.0508(15) 0.0312(12) 0.0219(11) -0.0078(9) -0.0036(10) 0.0114(11)
C20 0.0430(14) 0.0266(11) 0.0273(11) -0.0102(9) -0.0034(10) 0.0091(10)
O5W 0.128(2) 0.0676(15) 0.0889(17) -0.0599(14) -0.0734(17) 0.0521(15)

loop_
_atom_type_symbol
_atom_type_description
_atom_type_scat_dispersion_real
_atom_type_scat_dispersion_imag
_atom_type_scat_source
C C 0.0033 0.0016 'International Tables Vol C Tables 4.2.6.8 and 6.1.1.4'
H H 0.0000 0.0000 'International Tables Vol C Tables 4.2.6.8 and 6.1.1.4'
N N 0.0061 0.0033 'International Tables Vol C Tables 4.2.6.8 and 6.1.1.4'
O O 0.0106 0.0060 'International Tables Vol C Tables 4.2.6.8 and 6.1.1.4'
Cd Cd -0.8075 1.2024 'International Tables Vol C Tables 4.2.6.8 and 6.1.1.4'

loop_
_geom_angle_atom_site_label_1
_geom_angle_atom_site_label_2
_geom_angle_atom_site_label_3
_geom_angle
_geom_angle_site_symmetry_1
_geom_angle_site_symmetry_3
O1 Cd1 N5 127.04(7) . 1_465
O1 Cd1 O4 95.02(7) . 2_575
N5 Cd1 O4 135.63(6) 1_465 2_575
O1 Cd1 N1 97.15(7) . .
N5 Cd1 N1 99.52(7) 1_465 .
O4 Cd1 N1 86.84(6) 2_575 .
O1 Cd1 O5W 79.61(7) . .
N5 Cd1 O5W 83.20(8) 1_465 .
O4 Cd1 O5W 92.57(9) 2_575 .
N1 Cd1 O5W 176.64(6) . .
C12 N1 C10 105.34(19) . .
C12 N1 Cd1 133.79(16) . .
C10 N1 Cd1 119.92(15) . .
C12 N2 C11 106.00(18) . .
C12 N2 C13 127.24(18) . .
C11 N2 C13 126.76(19) . .
C17 N3 C16 118.29(19) . .
C18 N4 C19 106.29(18) . .
C18 N4 C15 126.64(18) . .
C19 N4 C15 126.45(18) . .
C18 N5 C20 105.65(18) . .
C18 N5 Cd1 121.21(15) . 1_645
C20 N5 Cd1 132.56(14) . 1_645
C7 O1 Cd1 112.95(15) . .
C9 O4 Cd1 101.85(14) . 2_575
C6 C1 C2 119.6(2) . .
C6 C1 C7 122.0(2) . .
C2 C1 C7 118.4(2) . .
C3 C2 C1 121.3(3) . .
C3 C2 H2 119.4 . .
C1 C2 H2 119.4 . .
C4 C3 C2 119.3(3) . .
C4 C3 H3 120.3 . .
C2 C3 H3 120.3 . .
C3 C4 C5 120.1(3) . .
C3 C4 H4 119.9 . .
C5 C4 H4 119.9 . .
C4 C5 C6 121.5(3) . .
C4 C5 H5 119.2 . .
C6 C5 H5 119.2 . .
C5 C6 C1 118.1(2) . .
C5 C6 C8 120.4(2) . .
C1 C6 C8 121.4(2) . .
O2 C7 O1 124.2(2) . .
O2 C7 C1 119.7(2) . .
O1 C7 C1 116.1(2) . .
C6 C8 C9 114.85(19) . .
C6 C8 H8A 108.6 . .
C9 C8 H8A 108.6 . .
C6 C8 H8B 108.6 . .
C9 C8 H8B 108.6 . .
H8A C8 H8B 107.5 . .
O3 C9 O4 122.7(2) . .
O3 C9 C8 121.4(2) . .
O4 C9 C8 115.8(2) . .
C11 C10 N1 110.3(2) . .
C11 C10 H10 124.8 . .
N1 C10 H10 124.8 . .
C10 C11 N2 106.5(2) . .
C10 C11 H11 126.8 . .
N2 C11 H11 126.8 . .
N1 C12 N2 111.9(2) . .
N1 C12 H12 124.1 . .
N2 C12 H12 124.1 . .
C14 C13 C17 119.42(19) . .
C14 C13 N2 120.59(18) . .
C17 C13 N2 119.98(19) . .
C13 C14 C15 117.95(19) . .
C13 C14 H14 121.0 . .
C15 C14 H14 121.0 . .
C16 C15 C14 119.02(19) . .
C16 C15 N4 119.64(19) . .
C14 C15 N4 121.29(18) . .
N3 C16 C15 122.9(2) . .
N3 C16 H16 118.5 . .
C15 C16 H16 118.5 . .
N3 C17 C13 122.4(2) . .
N3 C17 H17 118.8 . .
C13 C17 H17 118.8 . .
N5 C18 N4 111.88(19) . .
N5 C18 H18 124.1 . .
N4 C18 H18 124.1 . .
C20 C19 N4 106.50(19) . .
C20 C19 H19 126.7 . .
N4 C19 H19 126.7 . .
C19 C20 N5 109.7(2) . .
C19 C20 H20 125.2 . .
N5 C20 H20 125.2 . .
Cd1 O5W H1W 112.3 . .
Cd1 O5W H2W 114.1 . .
H1W O5W H2W 96.4 . .

loop_
_geom_bond_atom_site_label_1
_geom_bond_atom_site_label_2
_geom_bond_distance
_geom_bond_site_symmetry_2
Cd1 O1 2.2074(17) .
Cd1 N5 2.2452(18) 1_465
Cd1 O4 2.2593(16) 2_575
Cd1 N1 2.3380(18) .
Cd1 O5W 2.435(2) .
N1 C12 1.305(3) .
N1 C10 1.357(3) .
N2 C12 1.350(3) .
N2 C11 1.365(3) .
N2 C13 1.422(3) .
N3 C17 1.329(3) .
N3 C16 1.329(3) .
N4 C18 1.345(3) .
N4 C19 1.375(3) .
N4 C15 1.423(3) .
N5 C18 1.306(3) .
N5 C20 1.372(3) .
N5 Cd1 2.2452(18) 1_645
O1 C7 1.263(3) .
O2 C7 1.243(3) .
O3 C9 1.231(3) .
O4 C9 1.277(3) .
O4 Cd1 2.2593(16) 2_575
C1 C6 1.392(3) .
C1 C2 1.396(3) .
C1 C7 1.500(3) .
C2 C3 1.374(4) .
C2 H2 0.9300 .
C3 C4 1.369(5) .
C3 H3 0.9300 .
C4 C5 1.384(4) .
C4 H4 0.9300 .
C5 C6 1.389(3) .
C5 H5 0.9300 .
C6 C8 1.509(3) .
C8 C9 1.520(3) .
C8 H8A 0.9700 .
C8 H8B 0.9700 .
C10 C11 1.341(3) .
C10 H10 0.9300 .
C11 H11 0.9300 .
C12 H12 0.9300 .
C13 C14 1.381(3) .
C13 C17 1.383(3) .
C14 C15 1.384(3) .
C14 H14 0.9300 .
C15 C16 1.379(3) .
C16 H16 0.9300 .
C17 H17 0.9300 .
C18 H18 0.9300 .
C19 C20 1.344(3) .
C19 H19 0.9300 .
C20 H20 0.9300 .
O5W H1W 0.8500 .
O5W H2W 0.8501 .

loop_
_geom_hbond_atom_site_label_D
_geom_hbond_atom_site_label_H
_geom_hbond_atom_site_label_A
_geom_hbond_distance_DH
_geom_hbond_distance_HA
_geom_hbond_distance_DA
_geom_hbond_angle_DHA
_geom_hbond_site_symmetry_A
O5W H1W N3 0.85 2.51 3.312(4) 157.2 2_566
O5W H2W O4 0.85 1.84 2.690(3) 175.5 .

loop_
_geom_torsion_atom_site_label_1
_geom_torsion_atom_site_label_2
_geom_torsion_atom_site_label_3
_geom_torsion_atom_site_label_4
_geom_torsion
_geom_torsion_site_symmetry_1
_geom_torsion_site_symmetry_2
_geom_torsion_site_symmetry_3
_geom_torsion_site_symmetry_4
O1 Cd1 N1 C12 -73.2(2) . . . .
N5 Cd1 N1 C12 56.3(2) 1_465 . . .
O4 Cd1 N1 C12 -167.9(2) 2_575 . . .
O5W Cd1 N1 C12 -87.9(15) . . . .
O1 Cd1 N1 C10 93.8(2) . . . .
N5 Cd1 N1 C10 -136.7(2) 1_465 . . .
O4 Cd1 N1 C10 -0.9(2) 2_575 . . .
O5W Cd1 N1 C10 79.2(15) . . . .
N5 Cd1 O1 C7 -42.30(19) 1_465 . . .
O4 Cd1 O1 C7 152.81(17) 2_575 . . .
N1 Cd1 O1 C7 65.37(17) . . . .
O5W Cd1 O1 C7 -115.49(19) . . . .
C6 C1 C2 C3 1.1(4) . . . .
C7 C1 C2 C3 -178.8(2) . . . .
C1 C2 C3 C4 -1.2(4) . . . .
C2 C3 C4 C5 0.0(4) . . . .
C3 C4 C5 C6 1.4(4) . . . .
C4 C5 C6 C1 -1.5(4) . . . .
C4 C5 C6 C8 -179.2(2) . . . .
C2 C1 C6 C5 0.3(3) . . . .
C7 C1 C6 C5 -179.9(2) . . . .
C2 C1 C6 C8 177.9(2) . . . .
C7 C1 C6 C8 -2.2(3) . . . .
Cd1 O1 C7 O2 -2.2(3) . . . .
Cd1 O1 C7 C1 177.99(14) . . . .
C6 C1 C7 O2 128.4(2) . . . .
C2 C1 C7 O2 -51.7(3) . . . .
C6 C1 C7 O1 -51.7(3) . . . .
C2 C1 C7 O1 128.2(2) . . . .
C5 C6 C8 C9 -98.8(3) . . . .
C1 C6 C8 C9 83.6(3) . . . .
Cd1 O4 C9 O3 -5.9(3) 2_575 . . .
Cd1 O4 C9 C8 176.87(15) 2_575 . . .
C6 C8 C9 O3 32.5(3) . . . .
C6 C8 C9 O4 -150.2(2) . . . .
C12 N1 C10 C11 -0.2(3) . . . .
Cd1 N1 C10 C11 -170.5(2) . . . .
N1 C10 C11 N2 0.3(4) . . . .
C12 N2 C11 C10 -0.2(3) . . . .
C13 N2 C11 C10 179.5(2) . . . .
C10 N1 C12 N2 0.0(3) . . . .
Cd1 N1 C12 N2 168.40(16) . . . .
C11 N2 C12 N1 0.1(3) . . . .
C13 N2 C12 N1 -179.6(2) . . . .
C12 N2 C13 C14 161.9(2) . . . .
C11 N2 C13 C14 -17.8(4) . . . .
C12 N2 C13 C17 -18.7(4) . . . .
C11 N2 C13 C17 161.6(3) . . . .
C17 C13 C14 C15 1.0(3) . . . .
N2 C13 C14 C15 -179.6(2) . . . .
C13 C14 C15 C16 0.0(3) . . . .
C13 C14 C15 N4 177.2(2) . . . .
C18 N4 C15 C16 153.2(2) . . . .
C19 N4 C15 C16 -16.6(3) . . . .
C18 N4 C15 C14 -24.0(3) . . . .
C19 N4 C15 C14 166.2(2) . . . .
C17 N3 C16 C15 0.6(4) . . . .
C14 C15 C16 N3 -0.8(4) . . . .
N4 C15 C16 N3 -178.1(2) . . . .
C16 N3 C17 C13 0.5(4) . . . .
C14 C13 C17 N3 -1.3(4) . . . .
N2 C13 C17 N3 179.3(2) . . . .
C20 N5 C18 N4 -0.2(3) . . . .
Cd1 N5 C18 N4 172.07(15) 1_645 . . .
C19 N4 C18 N5 0.2(3) . . . .
C15 N4 C18 N5 -171.3(2) . . . .
C18 N4 C19 C20 -0.1(3) . . . .
C15 N4 C19 C20 171.4(2) . . . .
N4 C19 C20 N5 -0.1(3) . . . .
C18 N5 C20 C19 0.1(3) . . . .
Cd1 N5 C20 C19 -170.85(18) 1_645 . . .
